data_1572316
loop_
_publ_author_name
'Zhao, Hui-Fang'
'Liu, Fang-Fang'
'Ding, Qing-Rong'
'Wang, Di'
'Zhang, Jian'
'Zhang, Lei'

_publ_section_title
;
 Modulated assembly and structural diversity of heterometallic Sn--Ti oxo
 clusters from inorganic tin precursors
;
_journal_issue 35
_journal_name_full Nanoscale
_journal_page_first 16451
_journal_page_last 16457
_journal_paper_doi 10.1039/D4NR02644F
_journal_volume 16
_journal_year 2024
_chemical_formula_moiety 'C48 H88 Cl6 O26 Sn2 Ti6'
_chemical_formula_sum 'C48 H88 Cl6 O26 Sn2 Ti6'
_chemical_formula_weight 1818.66
_space_group_crystal_system triclinic
_space_group_IT_number 2
_space_group_name_Hall '-P 1'
_space_group_name_H-M_alt 'P -1'
_atom_sites_solution_hydrogens geom
_atom_sites_solution_primary dual
_audit_creation_date 2023-04-06
_audit_creation_method
;
Olex2 1.5
(compiled 2022.04.07 svn.rca3783a0 for OlexSys, GUI svn.r6498)
;
_audit_update_record
;
2024-06-25 deposited with the CCDC.	2024-08-09 downloaded from the CCDC.
;
_cell_angle_alpha 110.064(2)
_cell_angle_beta 92.418(2)
_cell_angle_gamma 112.772(3)
_cell_formula_units_Z 1
_cell_length_a 12.3168(4)
_cell_length_b 14.0058(4)
_cell_length_c 15.4344(3)
_cell_measurement_reflns_used 17563
_cell_measurement_temperature 100.0(2)
_cell_measurement_theta_max 60.1170
_cell_measurement_theta_min 3.2530
_cell_volume 2258.45(13)
_computing_cell_refinement 'CrysAlisPro 1.171.41.115a (Rigaku OD, 2021)'
_computing_data_collection 'CrysAlisPro 1.171.41.115a (Rigaku OD, 2021)'
_computing_data_reduction 'CrysAlisPro 1.171.41.115a (Rigaku OD, 2021)'
_computing_molecular_graphics 'Olex2 1.5 (Dolomanov et al., 2009)'
_computing_publication_material 'Olex2 1.5 (Dolomanov et al., 2009)'
_computing_structure_refinement 'SHELXL 2017/1 (Sheldrick, 2015)'
_computing_structure_solution 'SHELXT 2014/5 (Sheldrick, 2014)'
_diffrn_ambient_environment N~2~
_diffrn_ambient_temperature 100.0(2)
_diffrn_detector 'Hybrid Pixel Array Detector'
_diffrn_detector_area_resol_mean 10.0000
_diffrn_detector_type HyPix
_diffrn_measured_fraction_theta_full 0.998
_diffrn_measured_fraction_theta_max 0.977
_diffrn_measurement_details
;
List of Runs (angles in degrees, time in seconds):

  # Type    Start    End  Width  t~exp~   \w     \q     \k     \f   Frames
#--------------------------------------------------------------------------
  1  \w    110.00 148.00   0.50    0.05    --   75.32 125.00-120.00   76
  2  \w     93.00 147.00   0.50    0.05    --   75.32 106.00 -52.00  108
  3  \w     90.00 148.00   0.50    0.05    --   75.32 125.00 -30.00  116
  4  \w     56.00 145.00   0.50    0.05    --   75.32  57.00  60.00  178
  5  \w   -149.00 -56.00   0.50    0.05    --  -78.14 -57.00-120.00  186
  6  \w      9.00  35.00   0.50    0.05    --   -1.41 -99.00  30.00   52
  7  \w     -6.00  38.00   0.50    0.05    --   -1.41 -99.00  90.00   88
  8  \w   -147.00-106.00   0.50    0.05    --  -78.14 -99.00-180.00   82
  9  \w   -149.00 -79.00   0.50    0.05    --  -78.14-125.00-180.00  140
 10  \w   -137.00 -89.00   0.50    0.05    --  -78.14-106.00-151.00   96
 11  \w   -106.00 -50.00   0.50    0.05    --  -78.14 106.00 -52.00  112
 12  \w   -100.00 -41.00   0.50    0.05    --  -78.14 125.00 -60.00  118
 13  \w   -101.00 -21.00   0.50    0.05    --  -78.14 125.00  30.00  160
 14  \w   -108.00 -58.00   0.50    0.05    --  -78.14 125.00  60.00  100
 15  \w    -53.00 -28.00   0.50    0.05    --  -78.14 125.00  60.00   50
 16  \w    -68.00  -1.00   0.50    0.05    --  -78.14  38.00  60.00  134
 17  \w    -16.00  73.00   0.50    0.05    --   -1.41  57.00-150.00  178
 18  \w    -96.00 -10.00   0.50    0.05    --  -78.14  57.00-150.00  172
 19  \w    -18.00  53.00   0.50    0.05    --   -1.41  57.00 -60.00  142
 20  \w      2.00  71.00   0.50    0.05    --   75.32 -38.00  90.00  138
 21  \w     21.00  46.00   0.50    0.05    --   75.32-125.00 -60.00   50
 22  \w     71.00  97.00   0.50    0.05    --   75.32-125.00 -60.00   52
 23  \w     46.00  98.00   0.50    0.05    --   75.32-125.00 -90.00  104
 24  \w     63.00  96.00   0.50    0.05    --   75.32-106.00-151.00   66
 25  \w      2.00  41.00   0.50    0.05    --   75.32 -38.00-120.00   78
;
_diffrn_measurement_device 'four-circle diffractometer'
_diffrn_measurement_device_type 'ROD, Synergy Custom system, HyPix'
_diffrn_measurement_method '\w scans'
_diffrn_orient_matrix_type 'CrysAlisPro convention (1999,Acta A55,543-557)'
_diffrn_orient_matrix_UB_11 -0.1203902000
_diffrn_orient_matrix_UB_12 -0.0466426000
_diffrn_orient_matrix_UB_13 -0.0184260000
_diffrn_orient_matrix_UB_21 -0.0003864000
_diffrn_orient_matrix_UB_22 -0.0103150000
_diffrn_orient_matrix_UB_23 -0.0895578000
_diffrn_orient_matrix_UB_31 -0.0017913000
_diffrn_orient_matrix_UB_32 -0.1019923000
_diffrn_orient_matrix_UB_33 -0.0231484000
_diffrn_radiation_monochromator mirror
_diffrn_radiation_probe x-ray
_diffrn_radiation_type 'Ga K\a'
_diffrn_radiation_wavelength 1.3405
_diffrn_reflns_av_R_equivalents 0.0727
_diffrn_reflns_av_unetI/netI 0.0659
_diffrn_reflns_Laue_measured_fraction_full 0.998
_diffrn_reflns_Laue_measured_fraction_max 0.977
_diffrn_reflns_limit_h_max 15
_diffrn_reflns_limit_h_min -15
_diffrn_reflns_limit_k_max 16
_diffrn_reflns_limit_k_min -18
_diffrn_reflns_limit_l_max 19
_diffrn_reflns_limit_l_min -19
_diffrn_reflns_number 27705
_diffrn_reflns_point_group_measured_fraction_full 0.998
_diffrn_reflns_point_group_measured_fraction_max 0.977
_diffrn_reflns_theta_full 53.543
_diffrn_reflns_theta_max 60.164
_diffrn_reflns_theta_min 3.231
_diffrn_source 'micro-focus metaljet'
_exptl_absorpt_coefficient_mu 7.285
_exptl_absorpt_correction_T_max 1.00000
_exptl_absorpt_correction_T_min 0.05630
_exptl_absorpt_correction_type multi-scan
_exptl_absorpt_process_details
;
CrysAlisPro 1.171.41.115a (Rigaku Oxford Diffraction, 2021)
Empirical absorption correction using spherical harmonics,
implemented in SCALE3 ABSPACK scaling algorithm.
;
_exptl_crystal_colour 'clear light colourless'
_exptl_crystal_colour_lustre clear
_exptl_crystal_colour_modifier light
_exptl_crystal_colour_primary colourless
_exptl_crystal_density_diffrn 1.337
_exptl_crystal_description block
_exptl_crystal_F_000 918
_exptl_crystal_size_max 0.1
_exptl_crystal_size_mid 0.1
_exptl_crystal_size_min 0.1
_refine_diff_density_max 2.889
_refine_diff_density_min -1.903
_refine_diff_density_rms 0.162
_refine_ls_extinction_method none
_refine_ls_goodness_of_fit_ref 1.077
_refine_ls_hydrogen_treatment constr
_refine_ls_matrix_type full
_refine_ls_number_parameters 401
_refine_ls_number_reflns 9981
_refine_ls_number_restraints 1
_refine_ls_restrained_S_all 1.078
_refine_ls_R_factor_all 0.0687
_refine_ls_R_factor_gt 0.0620
_refine_ls_shift/su_max 0.001
_refine_ls_shift/su_mean 0.000
_refine_ls_structure_factor_coef Fsqd
_refine_ls_weighting_details 'w=1/[\s^2^(Fo^2^)+(0.1231P)^2^] where P=(Fo^2^+2Fc^2^)/3'
_refine_ls_weighting_scheme calc
_refine_ls_wR_factor_gt 0.1759
_refine_ls_wR_factor_ref 0.1815
_reflns_Friedel_coverage 0.000
_reflns_number_gt 8403
_reflns_number_total 9981
_reflns_threshold_expression 'I > 2\s(I)'
_cod_data_source_file d4nr02644f2.cif
_cod_data_source_block TOC-56
_cod_depositor_comments 'Adding full bibliography for 1572311--1572318.cif.'
_cod_original_cell_volume 2258.45(12)
_cod_database_code 1572316
_shelx_shelxl_version_number 2017/1
_chemical_oxdiff_formula 'Ti Sn C O'
_shelx_space_group_comment
;
The symmetry employed for this shelxl refinement is uniquely defined
by the following loop, which should always be used as a source of
symmetry information in preference to the above space-group names.
They are only intended as comments.
;
_shelx_estimated_absorpt_t_max 0.529
_shelx_estimated_absorpt_t_min 0.529
_olex2_refinement_description
;
1. Fixed Uiso
 At 1.2 times of:
  All C(H,H) groups
 At 1.5 times of:
  All C(H,H,H) groups
2. Rigid bond restraints
 C47, C41
 with sigma for 1-2 distances of 0.01 and sigma for 1-3 distances of 0.02
3.a Secondary CH2 refined with riding coordinates:
 C4(H4a,H4b), C8(H8a,H8b), C12(H12a,H12b), C16(H16a,H16b), C25(H25a,H25b),
 C27(H27a,H27b), C28(H28a,H28b), C29(H29a,H29b), C32(H32a,H32b), C33(H33a,H33b),
  C35(H35a,H35b), C36(H36a,H36b), C37(H37a,H37b), C41(H41a,H41b), C44(H44a,
 H44b), C48(H48a,H48b)
3.b Idealised Me refined as rotating group:
 C39(H39a,H39b,H39c), C43(H43a,H43b,H43c), C45(H45a,H45b,H45c), C47(H47a,H47b,
 H47c)
;
_smtbx_masks_void_probe_radius 1.2
_smtbx_masks_void_truncation_radius 1.2
_olex2_submission_special_instructions 'No special instructions were received'
_oxdiff_exptl_absorpt_empirical_details
;
Empirical correction (ABSPACK) includes:
- Absorption correction using spherical harmonics
- Frame scaling
;
_oxdiff_exptl_absorpt_empirical_full_max 7.304
_oxdiff_exptl_absorpt_empirical_full_min 0.372

loop_
_space_group_symop_operation_xyz
'x, y, z'
'-x, -y, -z'

loop_
_atom_site_label
_atom_site_type_symbol
_atom_site_fract_x
_atom_site_fract_y
_atom_site_fract_z
_atom_site_U_iso_or_equiv
_atom_site_adp_type
_atom_site_occupancy
_atom_site_site_symmetry_order
_atom_site_calc_flag
_atom_site_refinement_flags_posn
_atom_site_refinement_flags_adp
_atom_site_refinement_flags_occupancy
_atom_site_disorder_assembly
_atom_site_disorder_group
Sn01 Sn 0.71916(2) 0.34649(2) 0.67702(2) 0.02456(11) Uani 1 1 d . . . . .
Ti4 Ti 0.57400(6) 0.47795(6) 0.59212(5) 0.02103(17) Uani 1 1 d . . . . .
Ti5 Ti 0.54063(6) 0.44361(6) 0.78917(5) 0.02090(17) Uani 1 1 d . . . . .
Ti6 Ti 0.30523(6) 0.34462(6) 0.50386(5) 0.02202(17) Uani 1 1 d . . . . .
Cl4 Cl 0.74639(11) 0.23846(10) 0.76084(8) 0.0357(3) Uani 1 1 d . . . . .
Cl5 Cl 0.93033(9) 0.44670(11) 0.69463(8) 0.0370(3) Uani 1 1 d . . . . .
Cl6 Cl 0.68003(12) 0.19891(10) 0.52767(8) 0.0394(3) Uani 1 1 d . . . . .
O4 O 0.4118(2) 0.5156(2) 0.54267(19) 0.0210(5) Uani 1 1 d . . . . .
O8 O 0.3679(2) 0.3579(2) 0.7617(2) 0.0242(6) Uani 1 1 d . . . . .
O12 O 0.3229(3) 0.3581(2) 0.3812(2) 0.0250(6) Uani 1 1 d . . . . .
O15 O 0.2703(2) 0.3873(2) 0.6357(2) 0.0240(6) Uani 1 1 d . . . . .
O16 O 0.4395(3) 0.3350(2) 0.5325(2) 0.0238(6) Uani 1 1 d . . . . .
O17 O 0.1610(3) 0.3937(3) 0.4853(2) 0.0279(6) Uani 1 1 d . . . . .
O19 O 0.5384(3) 0.5135(2) 0.7119(2) 0.0244(6) Uani 1 1 d . . . . .
O20 O 0.5415(2) 0.3012(2) 0.6911(2) 0.0240(6) Uani 1 1 d . . . . .
O21 O 0.7145(3) 0.4682(2) 0.8014(2) 0.0260(6) Uani 1 1 d . . . . .
O23 O 0.1922(3) 0.2024(2) 0.4469(2) 0.0308(7) Uani 1 1 d . . . . .
O24 O 0.6887(2) 0.4402(2) 0.6098(2) 0.0236(6) Uani 1 1 d . . . . .
O25 O 0.5783(3) 0.5563(2) 0.9042(2) 0.0288(6) Uani 1 1 d . . . . .
O26 O 0.5353(3) 0.3439(2) 0.8735(2) 0.0261(6) Uani 1 1 d . . . . .
C4 C 0.3030(4) 0.2463(3) 0.7557(3) 0.0259(8) Uani 1 1 d . . . . .
H4A H 0.234947 0.205400 0.701013 0.031 Uiso 1 1 calc R U . . .
H4B H 0.269284 0.248909 0.813094 0.031 Uiso 1 1 calc R U . . .
C8 C 0.3878(4) 0.6026(3) 0.6106(3) 0.0245(8) Uani 1 1 d . . . . .
H8A H 0.397533 0.661712 0.586266 0.029 Uiso 1 1 calc R U . . .
H8B H 0.447715 0.637621 0.669984 0.029 Uiso 1 1 calc R U . . .
C12 C 0.1615(4) 0.4981(4) 0.5414(3) 0.0299(9) Uani 1 1 d . . . . .
H12A H 0.082176 0.485236 0.558906 0.036 Uiso 1 1 calc R U . . .
H12B H 0.176269 0.546324 0.504965 0.036 Uiso 1 1 calc R U . . .
C16 C 0.2466(4) 0.4828(4) 0.6853(3) 0.0274(9) Uani 1 1 d . . . . .
H16A H 0.302497 0.527291 0.747262 0.033 Uiso 1 1 calc R U . . .
H16B H 0.163686 0.455760 0.696752 0.033 Uiso 1 1 calc R U . . .
C20 C 0.3807(4) 0.1811(3) 0.7452(3) 0.0286(9) Uani 1 1 d . . . . .
C24 C 0.2608(4) 0.5581(4) 0.6317(3) 0.0252(8) Uani 1 1 d . . . . .
C25 C 0.0953(4) 0.1588(4) 0.3699(4) 0.0379(11) Uani 1 1 d . . . . .
H25A H 0.018503 0.135522 0.391842 0.045 Uiso 1 1 calc R U . . .
H25B H 0.095295 0.091150 0.320752 0.045 Uiso 1 1 calc R U . . .
C27 C 0.2393(4) 0.6601(4) 0.6940(3) 0.0333(10) Uani 1 1 d . . . . .
H27A H 0.234794 0.702509 0.655314 0.040 Uiso 1 1 calc R U . . .
H27B H 0.159749 0.630696 0.710856 0.040 Uiso 1 1 calc R U . . .
C28 C 0.6331(4) 0.3836(4) 0.9513(3) 0.0324(10) Uani 1 1 d . . . . .
H28A H 0.675734 0.334659 0.935691 0.039 Uiso 1 1 calc R U . . .
H28B H 0.600426 0.379894 1.008204 0.039 Uiso 1 1 calc R U . . .
C29 C 0.0802(4) 0.3399(4) 0.3952(3) 0.0346(10) Uani 1 1 d . . . . .
H29A H 0.090270 0.396377 0.367669 0.042 Uiso 1 1 calc R U . . .
H29B H -0.003669 0.309871 0.404180 0.042 Uiso 1 1 calc R U . . .
C31 C 0.1028(4) 0.2441(4) 0.3267(3) 0.0323(10) Uani 1 1 d . . . . .
C32 C 0.2253(4) 0.2882(4) 0.3005(3) 0.0315(9) Uani 1 1 d . . . . .
H32A H 0.239946 0.223493 0.261120 0.038 Uiso 1 1 calc R U . . .
H32B H 0.224254 0.332030 0.262294 0.038 Uiso 1 1 calc R U . . .
C33 C 0.6560(4) 0.5810(4) 0.9882(3) 0.0365(11) Uani 1 1 d . . . . .
H33A H 0.608138 0.571762 1.037088 0.044 Uiso 1 1 calc R U . . .
H33B H 0.716371 0.660338 1.011853 0.044 Uiso 1 1 calc R U . . .
C35 C 0.8108(5) 0.5469(6) 1.0630(4) 0.0502(14) Uani 1 1 d . . . . .
H35A H 0.874482 0.621041 1.071297 0.060 Uiso 1 1 calc R U . . .
H35B H 0.768049 0.559697 1.115690 0.060 Uiso 1 1 calc R U . . .
C36 C 0.4674(4) 0.2234(4) 0.8378(3) 0.0290(9) Uani 1 1 d . . . . .
H36A H 0.421394 0.202707 0.884760 0.035 Uiso 1 1 calc R U . . .
H36B H 0.523124 0.187046 0.827632 0.035 Uiso 1 1 calc R U . . .
C37 C 0.7916(4) 0.5128(5) 0.8920(3) 0.0353(10) Uani 1 1 d . . . . .
H37A H 0.846169 0.592644 0.907756 0.042 Uiso 1 1 calc R U . . .
H37B H 0.841628 0.471234 0.888315 0.042 Uiso 1 1 calc R U . . .
C39 C 0.3296(5) 0.7412(4) 0.7831(4) 0.0441(12) Uani 1 1 d . . . . .
H39A H 0.407118 0.778860 0.767753 0.066 Uiso 1 1 calc R U . . .
H39B H 0.338738 0.700535 0.821293 0.066 Uiso 1 1 calc R U . . .
H39C H 0.302044 0.797414 0.818455 0.066 Uiso 1 1 calc R U . . .
C40 C 0.7208(4) 0.5043(4) 0.9712(3) 0.0331(10) Uani 1 1 d . . . . .
C41 C 0.0032(5) 0.1814(5) 0.2363(4) 0.0479(13) Uani 1 1 d . U . . .
H41A H 0.015216 0.115385 0.196294 0.057 Uiso 1 1 calc R U . . .
H41B H -0.074590 0.151953 0.255649 0.057 Uiso 1 1 calc R U . . .
C43 C 0.3505(6) -0.0212(5) 0.7223(5) 0.0576(17) Uani 1 1 d . . . . .
H43A H 0.416853 -0.010349 0.688363 0.086 Uiso 1 1 calc R U . . .
H43B H 0.289744 -0.099309 0.692534 0.086 Uiso 1 1 calc R U . . .
H43C H 0.381168 -0.004488 0.787954 0.086 Uiso 1 1 calc R U . . .
C44 C 0.4478(4) 0.1914(3) 0.6651(3) 0.0290(9) Uani 1 1 d . . . . .
H44A H 0.482274 0.135823 0.648165 0.035 Uiso 1 1 calc R U . . .
H44B H 0.390319 0.173905 0.608966 0.035 Uiso 1 1 calc R U . . .
C45 C 0.8707(6) 0.4769(8) 1.0735(5) 0.075(2) Uani 1 1 d . . . . .
H45A H 0.897697 0.448132 1.015324 0.112 Uiso 1 1 calc R U . . .
H45B H 0.813841 0.413729 1.086044 0.112 Uiso 1 1 calc R U . . .
H45C H 0.940072 0.522586 1.126050 0.112 Uiso 1 1 calc R U . . .
C47 C -0.0096(8) 0.2371(8) 0.1787(7) 0.090(2) Uani 1 1 d . U . . .
H47A H -0.082561 0.187963 0.129649 0.135 Uiso 1 1 calc R U . . .
H47B H 0.060486 0.255900 0.149184 0.135 Uiso 1 1 calc R U . . .
H47C H -0.015588 0.306319 0.217040 0.135 Uiso 1 1 calc R U . . .
C48 C 0.2943(5) 0.0572(4) 0.7194(4) 0.0388(11) Uani 1 1 d . . . . .
H48A H 0.237234 0.054441 0.762784 0.047 Uiso 1 1 calc R U . . .
H48B H 0.246844 0.027505 0.655030 0.047 Uiso 1 1 calc R U . . .

loop_
_atom_site_aniso_label
_atom_site_aniso_U_11
_atom_site_aniso_U_22
_atom_site_aniso_U_33
_atom_site_aniso_U_23
_atom_site_aniso_U_13
_atom_site_aniso_U_12
Sn01 0.02008(17) 0.03962(18) 0.02499(18) 0.01713(13) 0.01387(12) 0.01879(14)
Ti4 0.0126(3) 0.0293(4) 0.0255(4) 0.0146(3) 0.0102(3) 0.0093(3)
Ti5 0.0140(3) 0.0289(3) 0.0222(4) 0.0113(3) 0.0102(3) 0.0098(3)
Ti6 0.0130(3) 0.0278(3) 0.0275(4) 0.0141(3) 0.0093(3) 0.0074(3)
Cl4 0.0377(6) 0.0549(6) 0.0380(6) 0.0295(5) 0.0200(5) 0.0318(6)
Cl5 0.0187(5) 0.0679(7) 0.0415(6) 0.0331(6) 0.0171(5) 0.0243(5)
Cl6 0.0484(7) 0.0512(6) 0.0306(6) 0.0147(5) 0.0189(5) 0.0333(6)
O4 0.0162(13) 0.0288(13) 0.0234(14) 0.0122(11) 0.0114(11) 0.0124(11)
O8 0.0165(14) 0.0296(14) 0.0293(16) 0.0139(12) 0.0109(12) 0.0100(12)
O12 0.0163(14) 0.0313(14) 0.0257(15) 0.0121(12) 0.0081(12) 0.0074(12)
O15 0.0156(13) 0.0321(14) 0.0282(15) 0.0155(12) 0.0113(12) 0.0104(12)
O16 0.0203(14) 0.0297(14) 0.0301(16) 0.0160(12) 0.0132(12) 0.0145(12)
O17 0.0157(14) 0.0407(16) 0.0304(16) 0.0177(13) 0.0073(12) 0.0116(13)
O19 0.0188(14) 0.0294(14) 0.0264(15) 0.0110(12) 0.0120(12) 0.0109(12)
O20 0.0169(14) 0.0307(14) 0.0268(15) 0.0119(12) 0.0111(12) 0.0113(12)
O21 0.0165(14) 0.0402(15) 0.0249(15) 0.0144(13) 0.0100(12) 0.0138(13)
O23 0.0213(15) 0.0334(15) 0.0353(18) 0.0162(13) 0.0090(13) 0.0066(13)
O24 0.0137(13) 0.0341(14) 0.0269(15) 0.0152(12) 0.0098(11) 0.0106(12)
O25 0.0167(14) 0.0374(15) 0.0278(16) 0.0084(13) 0.0113(12) 0.0101(13)
O26 0.0199(14) 0.0368(15) 0.0246(15) 0.0149(12) 0.0074(12) 0.0121(13)
C4 0.0176(19) 0.031(2) 0.029(2) 0.0161(17) 0.0119(17) 0.0060(17)
C8 0.020(2) 0.0281(19) 0.031(2) 0.0119(17) 0.0137(17) 0.0145(17)
C12 0.020(2) 0.045(2) 0.039(3) 0.025(2) 0.0182(19) 0.020(2)
C16 0.025(2) 0.035(2) 0.032(2) 0.0176(18) 0.0174(18) 0.0180(19)
C20 0.026(2) 0.030(2) 0.033(2) 0.0167(18) 0.0141(19) 0.0100(18)
C24 0.021(2) 0.039(2) 0.028(2) 0.0203(18) 0.0156(17) 0.0178(19)
C25 0.019(2) 0.039(2) 0.041(3) 0.020(2) 0.001(2) -0.0045(19)
C27 0.032(2) 0.043(2) 0.043(3) 0.025(2) 0.024(2) 0.025(2)
C28 0.021(2) 0.059(3) 0.023(2) 0.021(2) 0.0063(17) 0.019(2)
C29 0.017(2) 0.051(3) 0.038(3) 0.025(2) 0.0081(19) 0.009(2)
C31 0.0132(19) 0.043(2) 0.035(3) 0.019(2) 0.0031(18) 0.0027(19)
C32 0.019(2) 0.039(2) 0.027(2) 0.0144(19) 0.0040(18) 0.0024(19)
C33 0.020(2) 0.049(3) 0.022(2) 0.0018(19) 0.0034(18) 0.007(2)
C35 0.020(2) 0.093(4) 0.028(3) 0.020(3) 0.008(2) 0.017(3)
C36 0.027(2) 0.036(2) 0.029(2) 0.0210(18) 0.0136(18) 0.0108(19)
C37 0.019(2) 0.060(3) 0.026(2) 0.015(2) 0.0086(18) 0.018(2)
C39 0.050(3) 0.050(3) 0.040(3) 0.017(2) 0.019(3) 0.029(3)
C40 0.0150(19) 0.058(3) 0.024(2) 0.015(2) 0.0103(17) 0.013(2)
C41 0.021(2) 0.065(3) 0.033(3) 0.017(2) -0.002(2) -0.003(2)
C43 0.072(4) 0.041(3) 0.075(4) 0.031(3) 0.037(4) 0.030(3)
C44 0.030(2) 0.028(2) 0.031(2) 0.0136(18) 0.0142(19) 0.0127(19)
C45 0.053(4) 0.148(7) 0.046(4) 0.041(4) 0.015(3) 0.062(5)
C47 0.070(5) 0.106(6) 0.089(6) 0.032(5) 0.004(5) 0.038(5)
C48 0.038(3) 0.028(2) 0.048(3) 0.017(2) 0.018(2) 0.009(2)

loop_
_atom_type_symbol
_atom_type_description
_atom_type_scat_dispersion_real
_atom_type_scat_dispersion_imag
_atom_type_scat_source
C C 0.0137 0.0067 'International Tables Vol C Tables 4.2.6.8 and 6.1.1.4'
H H 0.0000 0.0000 'International Tables Vol C Tables 4.2.6.8 and 6.1.1.4'
Cl Cl 0.3281 0.5435 'International Tables Vol C Tables 4.2.6.8 and 6.1.1.4'
O O 0.0389 0.0241 'International Tables Vol C Tables 4.2.6.8 and 6.1.1.4'
Sn Sn 0.1164 4.3256 'International Tables Vol C Tables 4.2.6.8 and 6.1.1.4'
Ti Ti 0.3343 1.4243 'International Tables Vol C Tables 4.2.6.8 and 6.1.1.4'

loop_
_geom_angle_atom_site_label_1
_geom_angle_atom_site_label_2
_geom_angle_atom_site_label_3
_geom_angle
_geom_angle_site_symmetry_1
_geom_angle_site_symmetry_3
_geom_angle_publ_flag
Cl5 Sn01 Cl4 91.87(4) . . ?
Cl5 Sn01 Cl6 98.89(4) . . ?
Cl6 Sn01 Cl4 92.51(4) . . ?
O20 Sn01 Cl4 92.07(8) . . ?
O20 Sn01 Cl5 163.92(8) . . ?
O20 Sn01 Cl6 96.50(8) . . ?
O20 Sn01 O21 71.86(11) . . ?
O21 Sn01 Cl4 91.76(8) . . ?
O21 Sn01 Cl5 92.45(8) . . ?
O21 Sn01 Cl6 167.74(8) . . ?
O24 Sn01 Cl4 176.73(7) . . ?
O24 Sn01 Cl5 90.43(8) . . ?
O24 Sn01 Cl6 89.43(8) . . ?
O24 Sn01 O20 85.09(11) . . ?
O24 Sn01 O21 85.82(11) . . ?
O4 Ti4 Ti6 39.35(8) 2_666 2_666 ?
O4 Ti4 Ti6 75.66(7) . 2_666 ?
O4 Ti4 O4 72.38(10) 2_666 . ?
O12 Ti4 Ti6 35.76(8) 2_666 2_666 ?
O12 Ti4 O4 75.10(11) 2_666 2_666 ?
O12 Ti4 O4 84.39(10) 2_666 . ?
O16 Ti4 Ti6 125.87(9) . 2_666 ?
O16 Ti4 O4 88.63(12) . 2_666 ?
O16 Ti4 O4 74.14(10) . . ?
O16 Ti4 O12 156.28(12) . 2_666 ?
O19 Ti4 Ti6 125.43(9) . 2_666 ?
O19 Ti4 O4 157.37(11) . 2_666 ?
O19 Ti4 O4 88.21(11) . . ?
O19 Ti4 O12 91.89(12) . 2_666 ?
O19 Ti4 O16 97.31(12) . . ?
O24 Ti4 Ti6 101.34(10) . 2_666 ?
O24 Ti4 O4 100.10(12) . 2_666 ?
O24 Ti4 O4 171.40(12) . . ?
O24 Ti4 O12 97.89(13) . 2_666 ?
O24 Ti4 O16 101.95(12) . . ?
O24 Ti4 O19 99.97(13) . . ?
O8 Ti5 O20 85.29(12) . . ?
O8 Ti5 O21 156.46(12) . . ?
O8 Ti5 O26 82.82(12) . . ?
O19 Ti5 O8 94.53(13) . . ?
O19 Ti5 O20 97.54(12) . . ?
O19 Ti5 O21 99.04(12) . . ?
O19 Ti5 O25 101.90(14) . . ?
O19 Ti5 O26 175.03(12) . . ?
O20 Ti5 O26 78.08(11) . . ?
O21 Ti5 O20 73.97(11) . . ?
O21 Ti5 O26 82.12(11) . . ?
O25 Ti5 O8 106.37(12) . . ?
O25 Ti5 O20 156.30(13) . . ?
O25 Ti5 O21 89.59(13) . . ?
O25 Ti5 O26 82.91(13) . . ?
O4 Ti6 O17 82.45(11) . . ?
O12 Ti6 O4 77.05(11) . . ?
O12 Ti6 O15 155.25(11) . . ?
O12 Ti6 O17 80.87(11) . . ?
O15 Ti6 O4 86.14(11) . . ?
O15 Ti6 O17 79.00(11) . . ?
O16 Ti6 O4 86.15(12) . . ?
O16 Ti6 O12 99.95(12) . . ?
O16 Ti6 O15 96.86(12) . . ?
O16 Ti6 O17 168.09(13) . . ?
O16 Ti6 O23 105.99(13) . . ?
O23 Ti6 O4 164.65(13) . . ?
O23 Ti6 O12 91.37(13) . . ?
O23 Ti6 O15 101.33(13) . . ?
O23 Ti6 O17 85.82(13) . . ?
Ti4 O4 Ti4 107.62(10) 2_666 . ?
Ti6 O4 Ti4 100.33(12) . 2_666 ?
Ti6 O4 Ti4 85.67(9) . . ?
C8 O4 Ti4 116.9(2) . 2_666 ?
C8 O4 Ti4 118.1(2) . . ?
C8 O4 Ti6 123.2(2) . . ?
C4 O8 Ti5 127.4(2) . . ?
Ti6 O12 Ti4 107.51(13) . 2_666 ?
C32 O12 Ti4 121.6(3) . 2_666 ?
C32 O12 Ti6 120.3(2) . . ?
C16 O15 Ti6 126.1(2) . . ?
Ti6 O16 Ti4 113.23(13) . . ?
C12 O17 Ti6 124.6(3) . . ?
C12 O17 C29 112.7(3) . . ?
C29 O17 Ti6 119.2(3) . . ?
Ti5 O19 Ti4 126.29(14) . . ?
Ti5 O20 Sn01 104.88(13) . . ?
C44 O20 Sn01 128.4(2) . . ?
C44 O20 Ti5 124.0(2) . . ?
Ti5 O21 Sn01 104.83(13) . . ?
C37 O21 Sn01 125.9(2) . . ?
C37 O21 Ti5 121.6(2) . . ?
C25 O23 Ti6 127.7(3) . . ?
Ti4 O24 Sn01 135.71(15) . . ?
C33 O25 Ti5 129.0(3) . . ?
C28 O26 Ti5 120.9(3) . . ?
C36 O26 Ti5 123.2(2) . . ?
C36 O26 C28 111.6(3) . . ?
O8 C4 H4A 109.0 . . ?
O8 C4 H4B 109.0 . . ?
O8 C4 C20 113.1(3) . . ?
H4A C4 H4B 107.8 . . ?
C20 C4 H4A 109.0 . . ?
C20 C4 H4B 109.0 . . ?
O4 C8 H8A 109.0 . . ?
O4 C8 H8B 109.0 . . ?
O4 C8 C24 113.0(3) . . ?
H8A C8 H8B 107.8 . . ?
C24 C8 H8A 109.0 . . ?
C24 C8 H8B 109.0 . . ?
O17 C12 H12A 109.6 . . ?
O17 C12 H12B 109.6 . . ?
O17 C12 C24 110.1(3) . . ?
H12A C12 H12B 108.2 . . ?
C24 C12 H12A 109.6 . . ?
C24 C12 H12B 109.6 . . ?
O15 C16 H16A 109.1 . . ?
O15 C16 H16B 109.1 . . ?
O15 C16 C24 112.6(3) . . ?
H16A C16 H16B 107.8 . . ?
C24 C16 H16A 109.1 . . ?
C24 C16 H16B 109.1 . . ?
C36 C20 C4 110.8(3) . . ?
C36 C20 C44 111.6(4) . . ?
C36 C20 C48 108.8(4) . . ?
C44 C20 C4 109.2(3) . . ?
C44 C20 C48 109.4(4) . . ?
C48 C20 C4 106.8(4) . . ?
C8 C24 C12 112.2(3) . . ?
C8 C24 C27 108.3(3) . . ?
C12 C24 C27 105.3(3) . . ?
C16 C24 C8 111.9(3) . . ?
C16 C24 C12 111.0(4) . . ?
C16 C24 C27 107.7(3) . . ?
O23 C25 H25A 109.0 . . ?
O23 C25 H25B 109.0 . . ?
O23 C25 C31 112.8(4) . . ?
H25A C25 H25B 107.8 . . ?
C31 C25 H25A 109.0 . . ?
C31 C25 H25B 109.0 . . ?
C24 C27 H27A 107.9 . . ?
C24 C27 H27B 107.9 . . ?
H27A C27 H27B 107.2 . . ?
C39 C27 C24 117.6(4) . . ?
C39 C27 H27A 107.9 . . ?
C39 C27 H27B 107.9 . . ?
O26 C28 H28A 109.6 . . ?
O26 C28 H28B 109.6 . . ?
O26 C28 C40 110.2(4) . . ?
H28A C28 H28B 108.1 . . ?
C40 C28 H28A 109.6 . . ?
C40 C28 H28B 109.6 . . ?
O17 C29 H29A 109.2 . . ?
O17 C29 H29B 109.2 . . ?
O17 C29 C31 112.1(4) . . ?
H29A C29 H29B 107.9 . . ?
C31 C29 H29A 109.2 . . ?
C31 C29 H29B 109.2 . . ?
C25 C31 C41 107.4(4) . . ?
C29 C31 C25 110.4(4) . . ?
C29 C31 C41 109.0(4) . . ?
C32 C31 C25 109.4(4) . . ?
C32 C31 C29 111.3(4) . . ?
C32 C31 C41 109.3(4) . . ?
O12 C32 C31 113.3(4) . . ?
O12 C32 H32A 108.9 . . ?
O12 C32 H32B 108.9 . . ?
C31 C32 H32A 108.9 . . ?
C31 C32 H32B 108.9 . . ?
H32A C32 H32B 107.7 . . ?
O25 C33 H33A 109.2 . . ?
O25 C33 H33B 109.2 . . ?
O25 C33 C40 112.0(4) . . ?
H33A C33 H33B 107.9 . . ?
C40 C33 H33A 109.2 . . ?
C40 C33 H33B 109.2 . . ?
H35A C35 H35B 107.0 . . ?
C40 C35 H35A 107.6 . . ?
C40 C35 H35B 107.6 . . ?
C45 C35 H35A 107.6 . . ?
C45 C35 H35B 107.6 . . ?
C45 C35 C40 119.0(5) . . ?
O26 C36 C20 110.6(3) . . ?
O26 C36 H36A 109.5 . . ?
O26 C36 H36B 109.5 . . ?
C20 C36 H36A 109.5 . . ?
C20 C36 H36B 109.5 . . ?
H36A C36 H36B 108.1 . . ?
O21 C37 H37A 109.0 . . ?
O21 C37 H37B 109.0 . . ?
O21 C37 C40 112.8(3) . . ?
H37A C37 H37B 107.8 . . ?
C40 C37 H37A 109.0 . . ?
C40 C37 H37B 109.0 . . ?
C27 C39 H39A 109.5 . . ?
C27 C39 H39B 109.5 . . ?
C27 C39 H39C 109.5 . . ?
H39A C39 H39B 109.5 . . ?
H39A C39 H39C 109.5 . . ?
H39B C39 H39C 109.5 . . ?
C28 C40 C33 111.1(4) . . ?
C28 C40 C35 107.4(4) . . ?
C28 C40 C37 112.2(4) . . ?
C33 C40 C35 107.1(4) . . ?
C33 C40 C37 110.4(4) . . ?
C35 C40 C37 108.4(4) . . ?
C31 C41 H41A 107.1 . . ?
C31 C41 H41B 107.1 . . ?
H41A C41 H41B 106.8 . . ?
C47 C41 C31 120.7(6) . . ?
C47 C41 H41A 107.1 . . ?
C47 C41 H41B 107.1 . . ?
H43A C43 H43B 109.5 . . ?
H43A C43 H43C 109.5 . . ?
H43B C43 H43C 109.5 . . ?
C48 C43 H43A 109.5 . . ?
C48 C43 H43B 109.5 . . ?
C48 C43 H43C 109.5 . . ?
O20 C44 C20 111.6(3) . . ?
O20 C44 H44A 109.3 . . ?
O20 C44 H44B 109.3 . . ?
C20 C44 H44A 109.3 . . ?
C20 C44 H44B 109.3 . . ?
H44A C44 H44B 108.0 . . ?
C35 C45 H45A 109.5 . . ?
C35 C45 H45B 109.5 . . ?
C35 C45 H45C 109.5 . . ?
H45A C45 H45B 109.5 . . ?
H45A C45 H45C 109.5 . . ?
H45B C45 H45C 109.5 . . ?
C41 C47 H47A 109.5 . . ?
C41 C47 H47B 109.5 . . ?
C41 C47 H47C 109.5 . . ?
H47A C47 H47B 109.5 . . ?
H47A C47 H47C 109.5 . . ?
H47B C47 H47C 109.5 . . ?
C20 C48 H48A 108.1 . . ?
C20 C48 H48B 108.1 . . ?
C43 C48 C20 116.8(4) . . ?
C43 C48 H48A 108.1 . . ?
C43 C48 H48B 108.1 . . ?
H48A C48 H48B 107.3 . . ?

loop_
_geom_bond_atom_site_label_1
_geom_bond_atom_site_label_2
_geom_bond_distance
_geom_bond_site_symmetry_2
_geom_bond_publ_flag
Sn01 Cl4 2.4031(10) . ?
Sn01 Cl5 2.3794(11) . ?
Sn01 Cl6 2.3842(11) . ?
Sn01 O20 2.073(3) . ?
Sn01 O21 2.106(3) . ?
Sn01 O24 2.055(3) . ?
Ti4 Ti6 3.2300(10) 2_666 ?
Ti4 O4 2.125(3) 2_666 ?
Ti4 O4 2.411(3) . ?
Ti4 O12 2.026(3) 2_666 ?
Ti4 O16 1.908(3) . ?
Ti4 O19 1.861(3) . ?
Ti4 O24 1.730(3) . ?
Ti5 O8 1.935(3) . ?
Ti5 O19 1.789(3) . ?
Ti5 O20 2.054(3) . ?
Ti5 O21 2.022(3) . ?
Ti5 O25 1.817(3) . ?
Ti5 O26 2.198(3) . ?
Ti6 O4 2.082(3) . ?
Ti6 O12 1.979(3) . ?
Ti6 O15 2.030(3) . ?
Ti6 O16 1.761(3) . ?
Ti6 O17 2.179(3) . ?
Ti6 O23 1.797(3) . ?
O4 C8 1.450(4) . ?
O8 C4 1.421(5) . ?
O12 C32 1.442(5) . ?
O15 C16 1.442(4) . ?
O17 C12 1.418(5) . ?
O17 C29 1.441(6) . ?
O20 C44 1.422(5) . ?
O21 C37 1.441(5) . ?
O23 C25 1.423(6) . ?
O25 C33 1.430(6) . ?
O26 C28 1.451(5) . ?
O26 C36 1.443(5) . ?
C4 H4A 0.9900 . ?
C4 H4B 0.9900 . ?
C4 C20 1.538(5) . ?
C8 H8A 0.9900 . ?
C8 H8B 0.9900 . ?
C8 C24 1.539(5) . ?
C12 H12A 0.9900 . ?
C12 H12B 0.9900 . ?
C12 C24 1.549(6) . ?
C16 H16A 0.9900 . ?
C16 H16B 0.9900 . ?
C16 C24 1.515(6) . ?
C20 C36 1.529(6) . ?
C20 C44 1.532(6) . ?
C20 C48 1.537(6) . ?
C24 C27 1.552(5) . ?
C25 H25A 0.9900 . ?
C25 H25B 0.9900 . ?
C25 C31 1.532(7) . ?
C27 H27A 0.9900 . ?
C27 H27B 0.9900 . ?
C27 C39 1.496(8) . ?
C28 H28A 0.9900 . ?
C28 H28B 0.9900 . ?
C28 C40 1.524(7) . ?
C29 H29A 0.9900 . ?
C29 H29B 0.9900 . ?
C29 C31 1.528(7) . ?
C31 C32 1.524(6) . ?
C31 C41 1.550(7) . ?
C32 H32A 0.9900 . ?
C32 H32B 0.9900 . ?
C33 H33A 0.9900 . ?
C33 H33B 0.9900 . ?
C33 C40 1.532(6) . ?
C35 H35A 0.9900 . ?
C35 H35B 0.9900 . ?
C35 C40 1.538(7) . ?
C35 C45 1.479(9) . ?
C36 H36A 0.9900 . ?
C36 H36B 0.9900 . ?
C37 H37A 0.9900 . ?
C37 H37B 0.9900 . ?
C37 C40 1.542(6) . ?
C39 H39A 0.9800 . ?
C39 H39B 0.9800 . ?
C39 H39C 0.9800 . ?
C41 H41A 0.9900 . ?
C41 H41B 0.9900 . ?
C41 C47 1.410(10) . ?
C43 H43A 0.9800 . ?
C43 H43B 0.9800 . ?
C43 H43C 0.9800 . ?
C43 C48 1.519(7) . ?
C44 H44A 0.9900 . ?
C44 H44B 0.9900 . ?
C45 H45A 0.9800 . ?
C45 H45B 0.9800 . ?
C45 H45C 0.9800 . ?
C47 H47A 0.9800 . ?
C47 H47B 0.9800 . ?
C47 H47C 0.9800 . ?
C48 H48A 0.9900 . ?
C48 H48B 0.9900 . ?

loop_
_geom_torsion_atom_site_label_1
_geom_torsion_atom_site_label_2
_geom_torsion_atom_site_label_3
_geom_torsion_atom_site_label_4
_geom_torsion
_geom_torsion_site_symmetry_1
_geom_torsion_site_symmetry_2
_geom_torsion_site_symmetry_3
_geom_torsion_site_symmetry_4
_geom_torsion_publ_flag
Sn01 O20 C44 C20 131.0(3) . . . . ?
Sn01 O21 C37 C40 -127.2(3) . . . . ?
Ti4 O4 C8 C24 110.2(3) 2_666 . . . ?
Ti4 O4 C8 C24 -118.9(3) . . . . ?
Ti4 O12 C32 C31 -117.3(3) 2_666 . . . ?
Ti5 O8 C4 C20 -16.6(5) . . . . ?
Ti5 O20 C44 C20 -27.2(5) . . . . ?
Ti5 O21 C37 C40 17.5(5) . . . . ?
Ti5 O25 C33 C40 5.3(6) . . . . ?
Ti5 O26 C28 C40 8.6(4) . . . . ?
Ti5 O26 C36 C20 -12.7(4) . . . . ?
Ti6 Ti4 O19 Ti5 -148.21(13) 2_666 . . . ?
Ti6 Ti4 O24 Sn01 172.46(19) 2_666 . . . ?
Ti6 O4 C8 C24 -14.6(5) . . . . ?
Ti6 O12 C32 C31 23.0(5) . . . . ?
Ti6 O15 C16 C24 -5.0(5) . . . . ?
Ti6 O17 C12 C24 -14.5(4) . . . . ?
Ti6 O17 C29 C31 5.9(5) . . . . ?
Ti6 O23 C25 C31 7.9(6) . . . . ?
O4 Ti4 O19 Ti5 140.8(2) . . . . ?
O4 Ti4 O19 Ti5 171.3(2) 2_666 . . . ?
O4 Ti4 O24 Sn01 -147.5(2) 2_666 . . . ?
O4 Ti6 O16 Ti4 8.32(15) . . . . ?
O4 Ti6 O23 C25 -1.7(7) . . . . ?
O4 C8 C24 C12 -56.7(4) . . . . ?
O4 C8 C24 C16 69.0(5) . . . . ?
O4 C8 C24 C27 -172.4(3) . . . . ?
O8 Ti5 O19 Ti4 -101.6(2) . . . . ?
O8 Ti5 O25 C33 121.0(4) . . . . ?
O8 C4 C20 C36 72.9(4) . . . . ?
O8 C4 C20 C44 -50.5(5) . . . . ?
O8 C4 C20 C48 -168.7(4) . . . . ?
O12 Ti4 O19 Ti5 -134.8(2) 2_666 . . . ?
O12 Ti4 O24 Sn01 136.3(2) 2_666 . . . ?
O12 Ti6 O16 Ti4 84.45(16) . . . . ?
O12 Ti6 O23 C25 -42.2(4) . . . . ?
O15 Ti6 O16 Ti4 -77.31(16) . . . . ?
O15 Ti6 O23 C25 116.4(4) . . . . ?
O15 C16 C24 C8 -58.3(5) . . . . ?
O15 C16 C24 C12 67.9(4) . . . . ?
O15 C16 C24 C27 -177.2(4) . . . . ?
O16 Ti4 O19 Ti5 67.1(2) . . . . ?
O16 Ti4 O24 Sn01 -56.7(2) . . . . ?
O16 Ti6 O23 C25 -143.0(4) . . . . ?
O17 Ti6 O16 Ti4 -8.5(7) . . . . ?
O17 Ti6 O23 C25 38.5(4) . . . . ?
O17 C12 C24 C8 71.3(4) . . . . ?
O17 C12 C24 C16 -54.8(4) . . . . ?
O17 C12 C24 C27 -171.1(3) . . . . ?
O17 C29 C31 C25 55.5(5) . . . . ?
O17 C29 C31 C32 -66.2(5) . . . . ?
O17 C29 C31 C41 173.2(4) . . . . ?
O19 Ti4 O24 Sn01 43.0(2) . . . . ?
O19 Ti5 O25 C33 -140.6(4) . . . . ?
O20 Ti5 O19 Ti4 -15.8(2) . . . . ?
O20 Ti5 O25 C33 3.9(6) . . . . ?
O21 Ti5 O19 Ti4 59.1(2) . . . . ?
O21 Ti5 O25 C33 -41.4(4) . . . . ?
O21 C37 C40 C28 57.9(5) . . . . ?
O21 C37 C40 C33 -66.6(5) . . . . ?
O21 C37 C40 C35 176.4(4) . . . . ?
O23 Ti6 O16 Ti4 178.78(15) . . . . ?
O23 C25 C31 C29 -69.0(5) . . . . ?
O23 C25 C31 C32 53.8(5) . . . . ?
O23 C25 C31 C41 172.4(4) . . . . ?
O24 Ti4 O19 Ti5 -36.5(2) . . . . ?
O25 Ti5 O19 Ti4 150.61(19) . . . . ?
O25 C33 C40 C28 -68.8(5) . . . . ?
O25 C33 C40 C35 174.1(4) . . . . ?
O25 C33 C40 C37 56.3(5) . . . . ?
O26 Ti5 O25 C33 40.7(4) . . . . ?
O26 C28 C40 C33 54.8(5) . . . . ?
O26 C28 C40 C35 171.6(3) . . . . ?
O26 C28 C40 C37 -69.3(4) . . . . ?
C4 C20 C36 O26 -52.3(4) . . . . ?
C4 C20 C44 O20 72.2(5) . . . . ?
C4 C20 C48 C43 -169.3(4) . . . . ?
C8 C24 C27 C39 -54.0(5) . . . . ?
C12 O17 C29 C31 165.8(3) . . . . ?
C12 C24 C27 C39 -174.2(4) . . . . ?
C16 C24 C27 C39 67.2(5) . . . . ?
C25 C31 C32 O12 -68.9(5) . . . . ?
C25 C31 C41 C47 -177.6(6) . . . . ?
C28 O26 C36 C20 -169.3(3) . . . . ?
C29 O17 C12 C24 -173.2(3) . . . . ?
C29 C31 C32 O12 53.3(5) . . . . ?
C29 C31 C41 C47 62.9(7) . . . . ?
C32 C31 C41 C47 -58.9(7) . . . . ?
C36 O26 C28 C40 165.9(3) . . . . ?
C36 C20 C44 O20 -50.7(4) . . . . ?
C36 C20 C48 C43 -49.6(6) . . . . ?
C41 C31 C32 O12 173.7(4) . . . . ?
C44 C20 C36 O26 69.7(4) . . . . ?
C44 C20 C48 C43 72.6(6) . . . . ?
C45 C35 C40 C28 49.6(6) . . . . ?
C45 C35 C40 C33 169.0(5) . . . . ?
C45 C35 C40 C37 -71.8(6) . . . . ?
C48 C20 C36 O26 -169.5(3) . . . . ?
C48 C20 C44 O20 -171.3(4) . . . . ?

loop_
_smtbx_masks_void_nr
_smtbx_masks_void_average_x
_smtbx_masks_void_average_y
_smtbx_masks_void_average_z
_smtbx_masks_void_volume
_smtbx_masks_void_count_electrons
_smtbx_masks_void_content
1 0.436 0.000 -0.057 791.7 188.0 ?
